data_4320776
loop_
_publ_author_name
'P. Manikandan'
'K. Padmakumar'
'K. R. Justin Thomas'
'B. Varghese'
'P. T. Manoharan'

_publ_section_title
;
 Lattice-Dictated Conformers in Bis(pyrazolyl)pyridine-Based Iron(II)
 Complexes: M\"ossbauer, NMR, and Magnetic Studies
;
_journal_name_full 'Inorganic Chemistry'
_journal_page_first 6930
_journal_page_last 6939
_journal_paper_doi 10.1021/ic010655g
_journal_volume 40
_journal_year 2001
_chemical_formula_sum 'C34 H42 F12 Fe N10 P2'
_chemical_formula_weight 936.57
_chemical_name_systematic
; 
 ? 
;
_space_group_IT_number 73
_symmetry_cell_setting orthorhombic
_symmetry_space_group_name_Hall '-I 2b 2c'
_symmetry_space_group_name_H-M 'I b c a'
_atom_sites_solution_hydrogens geom
_atom_sites_solution_primary direct
_atom_sites_solution_secondary difmap
_audit_creation_method SHELXL-97
_cell_angle_alpha 90.00
_cell_angle_beta 90.00
_cell_angle_gamma 90.00
_cell_formula_units_Z 8
_cell_length_a 12.6452(10)
_cell_length_b 15.361(3)
_cell_length_c 42.412(5)
_cell_measurement_temperature 293(2)
_cell_volume 8238(2)
_computing_structure_refinement 'SHELXL-97 (Sheldrick, 1997)'
_computing_structure_solution 'SHELXS-97 (Sheldrick, 1990)'
_diffrn_ambient_temperature 293(2)
_diffrn_measured_fraction_theta_full 0.452
_diffrn_measured_fraction_theta_max 0.452
_diffrn_radiation_monochromator graphite
_diffrn_radiation_source 'fine-focus sealed tube'
_diffrn_radiation_type MoK\a
_diffrn_radiation_wavelength 0.71073
_diffrn_reflns_av_R_equivalents 0.0321
_diffrn_reflns_av_sigmaI/netI 0.0262
_diffrn_reflns_limit_h_max 15
_diffrn_reflns_limit_h_min 0
_diffrn_reflns_limit_k_max 18
_diffrn_reflns_limit_k_min 0
_diffrn_reflns_limit_l_max 50
_diffrn_reflns_limit_l_min 0
_diffrn_reflns_number 3635
_diffrn_reflns_theta_full 24.95
_diffrn_reflns_theta_max 24.95
_diffrn_reflns_theta_min 2.30
_exptl_absorpt_coefficient_mu 0.538
_exptl_crystal_density_diffrn 1.510
_exptl_crystal_density_method 'not measured'
_exptl_crystal_F_000 3840
_refine_diff_density_max 0.441
_refine_diff_density_min -0.439
_refine_diff_density_rms 0.082
_refine_ls_extinction_coef 0.00031(8)
_refine_ls_extinction_expression Fc^*^=kFc[1+0.001xFc^2^\l^3^/sin(2\q)]^-1/4^
_refine_ls_extinction_method SHELXL
_refine_ls_goodness_of_fit_ref 1.067
_refine_ls_hydrogen_treatment mixed
_refine_ls_matrix_type full
_refine_ls_number_parameters 269
_refine_ls_number_reflns 3615
_refine_ls_number_restraints 0
_refine_ls_restrained_S_all 1.067
_refine_ls_R_factor_all 0.0950
_refine_ls_R_factor_gt 0.0563
_refine_ls_shift/su_max 0.206
_refine_ls_shift/su_mean 0.044
_refine_ls_structure_factor_coef Fsqd
_refine_ls_weighting_details 'w=1/[\s^2^(Fo^2^)+(0.0918P)^2^+32.5828P] where P=(Fo^2^+2Fc^2^)/3'
_refine_ls_weighting_scheme calc
_refine_ls_wR_factor_gt 0.1559
_refine_ls_wR_factor_ref 0.2033
_reflns_number_gt 2446
_reflns_number_total 3615
_reflns_threshold_expression >2sigma(I)
_cod_data_source_file ic010655g_2.cif
_cod_data_source_block '[FeL2][PF6]2'
_cod_depositor_comments
;
The following automatic conversions were performed:

'_refine_ls_weighting_scheme' value 'calc
w=1/[\s^2^(Fo^2^)+(0.0918P)^2^+32.5828P] where P=(Fo^2^+2Fc^2^)/3'
was changed to 'calc'. New tag '_refine_ls_weighting_details' was
created. The value of the new tag was set to
'w=1/[\s^2^(Fo^2^)+(0.0918P)^2^+32.5828P] where P=(Fo^2^+2Fc^2^)/3'.

Automatic conversion script
Id: cif_fix_values 3143 2015-03-26 13:38:13Z robertas 
;
_cod_original_cell_volume 8239(2)
_cod_database_code 4320776

loop_
_symmetry_equiv_pos_as_xyz
'x, y, z'
'x, -y, -z+1/2'
'-x+1/2, y, -z'
'-x, -y+1/2, z'
'x+1/2, y+1/2, z+1/2'
'x+1/2, -y+1/2, -z+1'
'-x+1, y+1/2, -z+1/2'
'-x+1/2, -y+1, z+1/2'
'-x, -y, -z'
'-x, y, z-1/2'
'x-1/2, -y, z'
'x, y-1/2, -z'
'-x+1/2, -y+1/2, -z+1/2'
'-x+1/2, y+1/2, z'
'x, -y+1/2, z+1/2'
'x+1/2, y, -z+1/2'

loop_
_atom_site_label
_atom_site_type_symbol
_atom_site_fract_x
_atom_site_fract_y
_atom_site_fract_z
_atom_site_U_iso_or_equiv
_atom_site_adp_type
_atom_site_occupancy
_atom_site_calc_flag
_atom_site_refinement_flags
_atom_site_disorder_assembly
_atom_site_disorder_group
Fe Fe 0.0000 0.2500 0.376929(18) 0.0357(3) Uani 1 d S . .
P1 P 0.0000 0.2500 0.01922(5) 0.0781(8) Uani 1 d S . .
P2 P 0.0000 0.2500 0.23534(5) 0.0770(8) Uani 1 d S . .
F1 F 0.1017(5) 0.3118(3) 0.01966(10) 0.1270(19) Uani 1 d . . .
F2 F 0.0508(4) 0.1917(3) 0.04585(10) 0.1133(16) Uani 1 d . . .
F3 F -0.0482(5) 0.3063(4) -0.00745(11) 0.152(2) Uani 1 d . . .
F4 F 0.0241(3) 0.1817(3) 0.20815(10) 0.0985(12) Uani 1 d . . .
F5 F 0.1207(3) 0.2766(4) 0.23457(10) 0.130(2) Uani 1 d . . .
F6 F 0.0227(5) 0.1811(5) 0.26147(11) 0.176(3) Uani 1 d . . .
N1 N -0.0092(3) 0.1456(2) 0.41263(8) 0.0404(9) Uani 1 d . . .
N2 N 0.1735(3) 0.2243(2) 0.37638(8) 0.0396(8) Uani 1 d . . .
N3 N 0.0349(3) 0.3521(2) 0.34180(8) 0.0452(9) Uani 1 d . . .
N4 N 0.0767(3) 0.1296(2) 0.43132(8) 0.0405(9) Uani 1 d . . .
N5 N 0.1230(3) 0.3430(2) 0.32331(8) 0.0467(10) Uani 1 d . . .
C1 C -0.0748(4) 0.0780(3) 0.41778(10) 0.0447(11) Uani 1 d . . .
C2 C -0.0297(4) 0.0204(3) 0.43908(12) 0.0538(13) Uani 1 d . . .
H2 H -0.0590 -0.0316 0.4461 0.065 Uiso 1 calc R . .
C3 C 0.0658(4) 0.0542(3) 0.44782(10) 0.0473(12) Uani 1 d . . .
C4 C 0.1613(4) 0.1944(3) 0.43296(10) 0.0440(11) Uani 1 d . . .
H4A H 0.2081 0.1802 0.4503 0.053 Uiso 1 calc R . .
H4B H 0.1307 0.2512 0.4371 0.053 Uiso 1 calc R . .
C5 C 0.2241(3) 0.1982(3) 0.40302(10) 0.0397(10) Uani 1 d . . .
C6 C 0.3307(4) 0.1772(3) 0.40286(13) 0.0556(13) Uani 1 d . . .
H6 H 0.3649 0.1610 0.4214 0.067 Uiso 1 calc R . .
C7 C 0.3853(5) 0.1808(4) 0.37470(15) 0.0764(19) Uani 1 d . . .
H7 H 0.4561 0.1645 0.3739 0.092 Uiso 1 calc R . .
C8 C 0.3352(4) 0.2081(4) 0.34824(14) 0.0642(15) Uani 1 d . . .
H8 H 0.3719 0.2122 0.3293 0.077 Uiso 1 calc R . .
C9 C 0.2297(4) 0.2297(3) 0.34963(11) 0.0458(11) Uani 1 d . . .
C10 C 0.1727(4) 0.2574(3) 0.32019(10) 0.0501(12) Uani 1 d . . .
H10A H 0.2225 0.2588 0.3028 0.060 Uiso 1 calc R . .
H10B H 0.1187 0.2146 0.3152 0.060 Uiso 1 calc R . .
C11 C 0.1463(5) 0.4177(3) 0.30800(10) 0.0567(14) Uani 1 d . . .
C12 C 0.0714(5) 0.4770(3) 0.31666(12) 0.0634(15) Uani 1 d . . .
H12 H 0.0665 0.5344 0.3098 0.076 Uiso 1 calc R . .
C13 C 0.0041(4) 0.4355(3) 0.33753(11) 0.0505(12) Uani 1 d . . .
C14 C -0.1789(4) 0.0700(3) 0.40224(12) 0.0605(14) Uani 1 d . . .
H14A H -0.1900 0.1190 0.3886 0.091 Uiso 1 calc R . .
H14B H -0.2335 0.0684 0.4180 0.091 Uiso 1 calc R . .
H14C H -0.1809 0.0173 0.3901 0.091 Uiso 1 calc R . .
C15 C 0.1457(5) 0.0223(3) 0.47101(12) 0.0627(15) Uani 1 d . . .
H15A H 0.2050 0.0613 0.4714 0.094 Uiso 1 calc R . .
H15B H 0.1692 -0.0348 0.4650 0.094 Uiso 1 calc R . .
H15C H 0.1144 0.0196 0.4916 0.094 Uiso 1 calc R . .
C16 C 0.2366(6) 0.4243(4) 0.28529(13) 0.0805(19) Uani 1 d . . .
H16A H 0.2741 0.3700 0.2847 0.121 Uiso 1 calc R . .
H16B H 0.2838 0.4697 0.2920 0.121 Uiso 1 calc R . .
H16C H 0.2100 0.4375 0.2646 0.121 Uiso 1 calc R . .
C17 C -0.0913(5) 0.4734(3) 0.35382(13) 0.0663(15) Uani 1 d . . .
H17A H -0.1234 0.4298 0.3669 0.099 Uiso 1 calc R . .
H17B H -0.1413 0.4928 0.3383 0.099 Uiso 1 calc R . .
H17C H -0.0699 0.5219 0.3666 0.099 Uiso 1 calc R . .

loop_
_atom_site_aniso_label
_atom_site_aniso_U_11
_atom_site_aniso_U_22
_atom_site_aniso_U_33
_atom_site_aniso_U_23
_atom_site_aniso_U_13
_atom_site_aniso_U_12
Fe 0.0405(5) 0.0331(5) 0.0336(5) 0.000 0.000 0.0005(4)
P1 0.135(2) 0.0562(12) 0.0430(11) 0.000 0.000 -0.0277(14)
P2 0.0581(13) 0.133(2) 0.0404(10) 0.000 0.000 -0.0237(14)
F1 0.176(5) 0.117(4) 0.088(3) 0.017(3) -0.014(3) -0.071(4)
F2 0.172(5) 0.079(3) 0.089(3) 0.023(2) -0.004(3) 0.007(3)
F3 0.216(6) 0.147(4) 0.092(3) 0.051(3) -0.055(4) -0.044(4)
F4 0.109(3) 0.088(3) 0.099(3) -0.003(2) -0.018(2) -0.006(2)
F5 0.071(3) 0.211(5) 0.107(3) -0.051(3) 0.006(2) -0.049(3)
F6 0.135(5) 0.291(8) 0.101(3) 0.097(4) -0.030(3) -0.026(5)
N1 0.047(2) 0.0374(19) 0.0372(18) 0.0042(15) -0.0038(17) -0.0043(17)
N2 0.040(2) 0.0339(18) 0.045(2) -0.0012(15) 0.0039(17) 0.0008(15)
N3 0.057(2) 0.043(2) 0.0357(19) 0.0036(16) 0.0031(18) 0.0027(18)
N4 0.048(2) 0.043(2) 0.0306(18) 0.0053(16) -0.0042(16) 0.0002(17)
N5 0.057(2) 0.045(2) 0.038(2) 0.0079(17) 0.0015(18) -0.0036(19)
C1 0.050(3) 0.041(2) 0.043(2) -0.002(2) 0.004(2) -0.005(2)
C2 0.068(3) 0.037(3) 0.056(3) 0.009(2) 0.000(3) -0.004(2)
C3 0.065(3) 0.040(2) 0.037(2) 0.0042(19) 0.001(2) 0.004(2)
C4 0.051(3) 0.042(2) 0.039(2) -0.0062(19) -0.012(2) -0.004(2)
C5 0.041(2) 0.034(2) 0.044(2) 0.0030(19) -0.0034(19) -0.0008(18)
C6 0.047(3) 0.049(3) 0.070(3) 0.015(3) -0.006(3) -0.001(2)
C7 0.043(3) 0.073(4) 0.112(5) 0.020(4) 0.016(3) 0.012(3)
C8 0.054(3) 0.064(3) 0.075(4) 0.012(3) 0.020(3) 0.009(3)
C9 0.049(3) 0.038(3) 0.050(3) 0.001(2) 0.013(2) -0.003(2)
C10 0.062(3) 0.047(3) 0.041(2) 0.001(2) 0.015(2) 0.001(2)
C11 0.080(4) 0.056(3) 0.034(2) 0.011(2) 0.001(2) -0.013(3)
C12 0.090(4) 0.042(3) 0.058(3) 0.013(2) -0.006(3) -0.003(3)
C13 0.066(3) 0.041(2) 0.044(2) 0.005(2) -0.009(2) 0.001(2)
C14 0.060(3) 0.057(3) 0.065(3) 0.008(3) -0.008(3) -0.019(3)
C15 0.079(4) 0.050(3) 0.059(3) 0.013(2) -0.013(3) 0.010(3)
C16 0.107(5) 0.073(4) 0.062(3) 0.017(3) 0.019(4) -0.017(4)
C17 0.081(4) 0.048(3) 0.069(3) 0.008(3) -0.004(3) 0.016(3)

loop_
_atom_type_symbol
_atom_type_description
_atom_type_scat_dispersion_real
_atom_type_scat_dispersion_imag
_atom_type_scat_source
C C 0.0033 0.0016 'International Tables Vol C Tables 4.2.6.8 and 6.1.1.4'
H H 0.0000 0.0000 'International Tables Vol C Tables 4.2.6.8 and 6.1.1.4'
N N 0.0061 0.0033 'International Tables Vol C Tables 4.2.6.8 and 6.1.1.4'
Fe Fe 0.3463 0.8444 'International Tables Vol C Tables 4.2.6.8 and 6.1.1.4'
P P 0.1023 0.0942 'International Tables Vol C Tables 4.2.6.8 and 6.1.1.4'
F F 0.0171 0.0103 'International Tables Vol C Tables 4.2.6.8 and 6.1.1.4'

loop_
_geom_angle_atom_site_label_1
_geom_angle_atom_site_label_2
_geom_angle_atom_site_label_3
_geom_angle
_geom_angle_site_symmetry_1
_geom_angle_site_symmetry_3
_geom_angle_publ_flag
N3 Fe N3 95.1(2) 4 . ?
N3 Fe N1 171.47(14) 4 4 ?
N3 Fe N1 86.34(14) . 4 ?
N3 Fe N1 86.34(14) 4 . ?
N3 Fe N1 171.47(14) . . ?
N1 Fe N1 93.47(18) 4 . ?
N3 Fe N2 93.65(14) 4 . ?
N3 Fe N2 85.53(14) . . ?
N1 Fe N2 94.84(13) 4 . ?
N1 Fe N2 85.99(13) . . ?
N3 Fe N2 85.53(14) 4 4 ?
N3 Fe N2 93.65(14) . 4 ?
N1 Fe N2 85.99(13) 4 4 ?
N1 Fe N2 94.84(13) . 4 ?
N2 Fe N2 178.79(18) . 4 ?
F3 P1 F3 86.2(5) 4 . ?
F3 P1 F2 92.6(3) 4 . ?
F3 P1 F2 178.7(3) . . ?
F3 P1 F2 178.7(3) 4 4 ?
F3 P1 F2 92.6(3) . 4 ?
F2 P1 F2 88.6(3) . 4 ?
F3 P1 F1 91.4(3) 4 . ?
F3 P1 F1 89.6(3) . . ?
F2 P1 F1 90.1(3) . . ?
F2 P1 F1 89.0(3) 4 . ?
F3 P1 F1 89.6(3) 4 4 ?
F3 P1 F1 91.4(3) . 4 ?
F2 P1 F1 89.0(3) . 4 ?
F2 P1 F1 90.1(3) 4 4 ?
F1 P1 F1 178.7(3) . 4 ?
F6 P2 F6 89.4(5) 4 . ?
F6 P2 F5 91.0(3) 4 . ?
F6 P2 F5 90.7(3) . . ?
F6 P2 F5 90.7(3) 4 4 ?
F6 P2 F5 91.0(3) . 4 ?
F5 P2 F5 177.6(3) . 4 ?
F6 P2 F4 91.9(3) 4 4 ?
F6 P2 F4 178.6(3) . 4 ?
F5 P2 F4 90.0(3) . 4 ?
F5 P2 F4 88.3(2) 4 4 ?
F6 P2 F4 178.6(3) 4 . ?
F6 P2 F4 91.9(3) . . ?
F5 P2 F4 88.3(2) . . ?
F5 P2 F4 90.0(3) 4 . ?
F4 P2 F4 86.9(3) 4 . ?
C1 N1 N4 104.9(3) . . ?
C1 N1 Fe 134.7(3) . . ?
N4 N1 Fe 119.1(3) . . ?
C9 N2 C5 118.2(4) . . ?
C9 N2 Fe 121.3(3) . . ?
C5 N2 Fe 120.5(3) . . ?
C13 N3 N5 104.7(4) . . ?
C13 N3 Fe 134.9(3) . . ?
N5 N3 Fe 118.5(3) . . ?
C3 N4 N1 111.7(4) . . ?
C3 N4 C4 129.0(4) . . ?
N1 N4 C4 119.1(3) . . ?
C11 N5 N3 111.5(4) . . ?
C11 N5 C10 128.8(4) . . ?
N3 N5 C10 119.5(4) . . ?
N1 C1 C2 110.1(4) . . ?
N1 C1 C14 122.7(4) . . ?
C2 C1 C14 127.2(4) . . ?
C3 C2 C1 107.4(4) . . ?
N4 C3 C2 105.9(4) . . ?
N4 C3 C15 123.4(5) . . ?
C2 C3 C15 130.7(4) . . ?
N4 C4 C5 111.9(3) . . ?
N2 C5 C6 121.5(4) . . ?
N2 C5 C4 117.8(4) . . ?
C6 C5 C4 120.7(4) . . ?
C7 C6 C5 118.8(5) . . ?
C8 C7 C6 119.7(5) . . ?
C7 C8 C9 119.5(5) . . ?
N2 C9 C8 122.3(5) . . ?
N2 C9 C10 117.8(4) . . ?
C8 C9 C10 119.8(4) . . ?
N5 C10 C9 112.6(4) . . ?
N5 C11 C12 106.6(5) . . ?
N5 C11 C16 122.2(5) . . ?
C12 C11 C16 131.1(5) . . ?
C11 C12 C13 107.0(4) . . ?
N3 C13 C12 110.2(5) . . ?
N3 C13 C17 122.4(4) . . ?
C12 C13 C17 127.5(5) . . ?

loop_
_geom_bond_atom_site_label_1
_geom_bond_atom_site_label_2
_geom_bond_distance
_geom_bond_site_symmetry_2
_geom_bond_publ_flag
Fe N3 2.208(4) 4 ?
Fe N3 2.208(4) . ?
Fe N1 2.209(3) 4 ?
Fe N1 2.209(3) . ?
Fe N2 2.229(4) . ?
Fe N2 2.229(4) 4 ?
P1 F3 1.549(5) 4 ?
P1 F3 1.549(5) . ?
P1 F2 1.578(4) . ?
P1 F2 1.578(4) 4 ?
P1 F1 1.598(5) . ?
P1 F1 1.598(5) 4 ?
P2 F6 1.559(5) 4 ?
P2 F6 1.559(5) . ?
P2 F5 1.580(4) . ?
P2 F5 1.580(4) 4 ?
P2 F4 1.588(4) 4 ?
P2 F4 1.588(4) . ?
N1 C1 1.347(6) . ?
N1 N4 1.367(5) . ?
N2 C9 1.341(5) . ?
N2 C5 1.359(5) . ?
N3 C13 1.352(6) . ?
N3 N5 1.369(5) . ?
N4 C3 1.360(6) . ?
N4 C4 1.462(6) . ?
N5 C11 1.351(6) . ?
N5 C10 1.464(6) . ?
C1 C2 1.387(7) . ?
C1 C14 1.478(7) . ?
C2 C3 1.365(7) . ?
C3 C15 1.494(7) . ?
C4 C5 1.499(6) . ?
C5 C6 1.386(7) . ?
C6 C7 1.380(7) . ?
C7 C8 1.355(8) . ?
C8 C9 1.377(7) . ?
C9 C10 1.503(7) . ?
C11 C12 1.364(8) . ?
C11 C16 1.498(8) . ?
C12 C13 1.383(7) . ?
C13 C17 1.507(7) . ?
